data_4327114
loop_
_publ_author_name
'Chanchal Bhaumik'
'Debasish Saha'
'Shyamal Das'
'Sujoy Baitalik'

_publ_section_title
;
 Synthesis, Structural Characterization, Photophysical, Electrochemical,
 and Anion-Sensing Studies of Luminescent Homo- and Heteroleptic
 Ruthenium(II) and Osmium(II) Complexes Based on Terpyridyl-imidazole
 Ligand
;
_journal_name_full 'Inorganic Chemistry'
_journal_page_first 12586
_journal_page_last 12600
_journal_paper_doi 10.1021/ic201610w
_journal_volume 50
_journal_year 2011
_chemical_formula_sum 'C72 H46 Cl2 N10 O9 Ru'
_chemical_formula_weight 1367.16
_chemical_name_systematic
; 
 ? 
;
_space_group_IT_number 2
_symmetry_cell_setting triclinic
_symmetry_space_group_name_Hall '-P 1'
_symmetry_space_group_name_H-M 'P -1'
_atom_sites_solution_hydrogens geom
_atom_sites_solution_primary direct
_atom_sites_solution_secondary difmap
_audit_creation_method SHELXL-97
_cell_angle_alpha 106.168(5)
_cell_angle_beta 101.939(5)
_cell_angle_gamma 98.299(5)
_cell_formula_units_Z 2
_cell_length_a 11.411(5)
_cell_length_b 17.197(5)
_cell_length_c 18.229(5)
_cell_measurement_reflns_used 8524
_cell_measurement_temperature 293(2)
_cell_measurement_theta_max 22.07
_cell_measurement_theta_min 2.34
_cell_volume 3283(2)
_computing_cell_refinement 'SMART (Bruker, 2002)'
_computing_data_collection 'SMART (Bruker, 2002)'
_computing_data_reduction 'SAINT (Bruker, 2002)'
_computing_molecular_graphics 'SHELXTL (Bruker, 2002)'
_computing_publication_material 'SHELXTL (Bruker, 2002)'
_computing_structure_refinement 'SHELXL-97 (Sheldrick, 2008)'
_computing_structure_solution 'SHELXS-97 (Sheldrick, 2008)'
_diffrn_ambient_temperature 293(2)
_diffrn_measured_fraction_theta_full 0.990
_diffrn_measured_fraction_theta_max 0.990
_diffrn_measurement_device_type 'CCD area detector'
_diffrn_measurement_method '\f and \w scans'
_diffrn_radiation_monochromator graphite
_diffrn_radiation_source 'fine-focus sealed tube'
_diffrn_radiation_type MoK\a
_diffrn_radiation_wavelength 0.71073
_diffrn_reflns_av_R_equivalents 0.0499
_diffrn_reflns_av_sigmaI/netI 0.0690
_diffrn_reflns_limit_h_max 13
_diffrn_reflns_limit_h_min -13
_diffrn_reflns_limit_k_max 20
_diffrn_reflns_limit_k_min -20
_diffrn_reflns_limit_l_max 21
_diffrn_reflns_limit_l_min -21
_diffrn_reflns_number 45897
_diffrn_reflns_theta_full 25.10
_diffrn_reflns_theta_max 25.10
_diffrn_reflns_theta_min 1.20
_exptl_absorpt_coefficient_mu 0.386
_exptl_absorpt_correction_T_max 0.6657
_exptl_absorpt_correction_T_min 0.5637
_exptl_absorpt_correction_type multi-scan
_exptl_absorpt_process_details 'SADABS (Sheldrick, 2000)'
_exptl_crystal_colour red
_exptl_crystal_density_diffrn 1.383
_exptl_crystal_description rectangular
_exptl_crystal_F_000 1396
_exptl_crystal_size_max 0.38
_exptl_crystal_size_mid 0.28
_exptl_crystal_size_min 0.26
_platon_squeeze_details
;
;
_refine_diff_density_max 0.692
_refine_diff_density_min -0.630
_refine_diff_density_rms 0.091
_refine_ls_extinction_method none
_refine_ls_goodness_of_fit_ref 0.968
_refine_ls_hydrogen_treatment constr
_refine_ls_matrix_type full
_refine_ls_number_parameters 842
_refine_ls_number_reflns 11581
_refine_ls_number_restraints 0
_refine_ls_restrained_S_all 0.968
_refine_ls_R_factor_all 0.0966
_refine_ls_R_factor_gt 0.0584
_refine_ls_shift/su_max 0.001
_refine_ls_shift/su_mean 0.000
_refine_ls_structure_factor_coef Fsqd
_refine_ls_weighting_details 'calc w=1/[\s^2^(Fo^2^)+(0.1000P)^2^+0.0000P] where P=(Fo^2^+2Fc^2^)/3'
_refine_ls_weighting_scheme calc
_refine_ls_wR_factor_gt 0.1532
_refine_ls_wR_factor_ref 0.1702
_reflns_number_gt 7113
_reflns_number_total 11581
_reflns_threshold_expression >2sigma(I)
_cod_data_source_file ic201610w_si_003.cif
_cod_data_source_block skb_cb_03_aug23_0m
_cod_original_cell_volume 3282.8(19)
_cod_original_sg_symbol_H-M 'P -1 '
_cod_database_code 4327114

loop_
_symmetry_equiv_pos_as_xyz
'x, y, z'
'-x, -y, -z'

loop_
_atom_site_label
_atom_site_type_symbol
_atom_site_fract_x
_atom_site_fract_y
_atom_site_fract_z
_atom_site_U_iso_or_equiv
_atom_site_adp_type
_atom_site_occupancy
_atom_site_symmetry_multiplicity
_atom_site_calc_flag
_atom_site_refinement_flags
Ru1 Ru 0.80154(3) 0.22559(2) 0.753751(19) 0.04840(15) Uani 1 1 d .
Cl2 Cl 0.71940(12) 0.65269(8) 0.01072(9) 0.0751(4) Uani 1 1 d .
Cl1 Cl 0.81520(16) 0.89635(12) 0.56807(12) 0.1125(6) Uani 1 1 d .
N2 N 1.3270(3) 0.8895(2) 1.0152(2) 0.0598(10) Uani 1 1 d .
H2N H 1.2551 0.8938 0.9931 0.072 Uiso 1 1 calc R
N3 N 0.6984(3) 0.2897(2) 0.81924(19) 0.0484(9) Uani 1 1 d .
N4 N 0.9170(3) 0.3340(2) 0.80700(19) 0.0474(8) Uani 1 1 d .
N1 N 1.4863(3) 0.8345(2) 1.0506(2) 0.0643(11) Uani 1 1 d .
N8 N 0.7037(3) 0.2512(2) 0.6587(2) 0.0522(9) Uani 1 1 d .
N6 N 0.8545(3) 0.1558(2) 0.82549(19) 0.0514(9) Uani 1 1 d .
N7 N 0.6769(3) 0.1212(2) 0.7019(2) 0.0503(9) Uani 1 1 d .
N10 N -0.0368(4) -0.2977(2) 0.4691(2) 0.0767(12) Uani 1 1 d .
H10N H -0.0708 -0.2556 0.4773 0.092 Uiso 1 1 calc R
N5 N 0.9509(3) 0.2054(2) 0.70960(19) 0.0506(9) Uani 1 1 d .
C47 C 0.7847(4) 0.0774(3) 0.8013(2) 0.0495(11) Uani 1 1 d .
N9 N 0.1071(4) -0.3717(3) 0.4792(3) 0.0842(13) Uani 1 1 d .
C18 C 1.1458(4) 0.5749(3) 0.9039(3) 0.0552(12) Uani 1 1 d .
C7 C 1.6392(4) 1.0551(3) 1.1697(3) 0.0610(13) Uani 1 1 d .
C1 C 1.4276(4) 1.0400(3) 1.0885(3) 0.0573(12) Uani 1 1 d .
C41 C 0.6004(4) 0.1918(3) 0.6162(3) 0.0559(11) Uani 1 1 d .
C14 C 1.4228(4) 0.9524(3) 1.0633(3) 0.0558(12) Uani 1 1 d .
C29 C 1.1035(4) 0.4248(2) 0.8217(2) 0.0534(11) Uani 1 1 d .
H29 H 1.1783 0.4339 0.8095 0.064 Uiso 1 1 calc R
C13 C 1.5207(4) 0.9194(3) 1.0862(3) 0.0585(12) Uani 1 1 d .
C36 C 1.3685(4) 0.8196(3) 1.0099(3) 0.0585(12) Uani 1 1 d .
C42 C 0.5852(4) 0.1175(3) 0.6399(2) 0.0537(11) Uani 1 1 d .
C20 C 1.1666(4) 0.7223(3) 0.9551(3) 0.0679(14) Uani 1 1 d .
H20 H 1.1295 0.7673 0.9671 0.081 Uiso 1 1 calc R
C27 C 0.9533(4) 0.4740(3) 0.8867(2) 0.0534(11) Uani 1 1 d .
H27 H 0.9285 0.5159 0.9205 0.064 Uiso 1 1 calc R
C58 C 0.0833(5) -0.2979(3) 0.5004(3) 0.0745(15) Uani 1 1 d .
O1 O 0.8349(4) 0.6434(3) 0.0012(3) 0.1225(16) Uani 1 1 d .
C46 C 0.6752(4) 0.0603(3) 0.7353(2) 0.0483(10) Uani 1 1 d .
C15 C 1.2929(4) 0.7356(3) 0.9692(3) 0.0566(12) Uani 1 1 d .
C28 C 1.0669(4) 0.4903(2) 0.8708(2) 0.0508(11) Uani 1 1 d .
C12 C 1.6337(4) 0.9674(3) 1.1396(3) 0.0637(13) Uani 1 1 d .
C30 C 1.0277(4) 0.3466(2) 0.7918(2) 0.0480(10) Uani 1 1 d .
C16 C 1.3446(4) 0.6673(3) 0.9474(3) 0.0634(13) Uani 1 1 d .
H16 H 1.4291 0.6748 0.9549 0.076 Uiso 1 1 calc R
C17 C 1.2723(4) 0.5887(3) 0.9150(3) 0.0586(12) Uani 1 1 d .
H17 H 1.3087 0.5438 0.9001 0.070 Uiso 1 1 calc R
C25 C 0.7514(4) 0.3716(3) 0.8577(2) 0.0513(11) Uani 1 1 d .
C26 C 0.8775(4) 0.3967(3) 0.8529(2) 0.0513(11) Uani 1 1 d .
C44 C 0.4803(4) -0.0138(3) 0.6442(3) 0.0552(12) Uani 1 1 d .
C48 C 0.8176(4) 0.0193(3) 0.8359(3) 0.0638(13) Uani 1 1 d .
H48 H 0.7684 -0.0338 0.8189 0.077 Uiso 1 1 calc R
O3 O 0.6786(4) 0.5961(3) 0.0472(3) 0.1346(18) Uani 1 1 d .
C45 C 0.5775(4) -0.0068(3) 0.7074(3) 0.0564(12) Uani 1 1 d .
H45 H 0.5767 -0.0481 0.7313 0.068 Uiso 1 1 calc R
C52 C 0.3739(4) -0.0843(3) 0.6129(3) 0.0617(12) Uani 1 1 d .
C6 C 1.5379(4) 1.0903(3) 1.1427(3) 0.0589(12) Uani 1 1 d .
C55 C 0.1778(4) -0.2226(3) 0.5450(3) 0.0685(14) Uani 1 1 d .
C21 C 0.5820(4) 0.2634(3) 0.8209(3) 0.0572(12) Uani 1 1 d .
H21 H 0.5450 0.2076 0.7960 0.069 Uiso 1 1 calc R
C31 C 1.0497(4) 0.2715(3) 0.7403(2) 0.0526(11) Uani 1 1 d .
C53 C 0.3874(4) -0.1618(3) 0.6201(3) 0.0716(14) Uani 1 1 d .
H53 H 0.4623 -0.1678 0.6472 0.086 Uiso 1 1 calc R
C24 C 0.6885(4) 0.4249(3) 0.8954(3) 0.0660(13) Uani 1 1 d .
H24 H 0.7264 0.4804 0.9212 0.079 Uiso 1 1 calc R
C57 C 0.2613(4) -0.0784(3) 0.5732(3) 0.0678(13) Uani 1 1 d .
H57 H 0.2503 -0.0275 0.5681 0.081 Uiso 1 1 calc R
C61 C -0.2130(5) -0.4134(4) 0.3700(3) 0.0817(17) Uani 1 1 d .
C43 C 0.4871(4) 0.0496(3) 0.6093(3) 0.0576(12) Uani 1 1 d .
H43 H 0.4255 0.0460 0.5654 0.069 Uiso 1 1 calc R
C68 C -0.0253(6) -0.5092(4) 0.3845(4) 0.096(2) Uani 1 1 d .
C2 C 1.3322(5) 1.0751(3) 1.0606(3) 0.0706(14) Uani 1 1 d .
H2A H 1.2613 1.0414 1.0237 0.085 Uiso 1 1 calc R
C22 C 0.5153(4) 0.3153(3) 0.8577(3) 0.0665(13) Uani 1 1 d .
H22 H 0.4347 0.2954 0.8571 0.080 Uiso 1 1 calc R
C50 C 0.9921(4) 0.1188(4) 0.9205(3) 0.0754(15) Uani 1 1 d .
H50 H 1.0632 0.1339 0.9615 0.091 Uiso 1 1 calc R
C19 C 1.0954(4) 0.6434(3) 0.9236(3) 0.0713(14) Uani 1 1 d .
H19 H 1.0108 0.6361 0.9154 0.086 Uiso 1 1 calc R
C32 C 1.1609(4) 0.2629(3) 0.7252(3) 0.0685(13) Uani 1 1 d .
H32 H 1.2284 0.3069 0.7485 0.082 Uiso 1 1 calc R
C34 C 1.0725(5) 0.1253(3) 0.6434(3) 0.0792(16) Uani 1 1 d .
H34 H 1.0781 0.0756 0.6088 0.095 Uiso 1 1 calc R
O2 O 0.7162(5) 0.7323(3) 0.0543(4) 0.167(2) Uani 1 1 d .
C37 C 0.7227(4) 0.3222(3) 0.6399(3) 0.0648(13) Uani 1 1 d .
H37 H 0.7936 0.3624 0.6679 0.078 Uiso 1 1 calc R
C56 C 0.1642(4) -0.1453(3) 0.5407(3) 0.0759(15) Uani 1 1 d .
H56 H 0.0885 -0.1385 0.5155 0.091 Uiso 1 1 calc R
C35 C 0.9659(4) 0.1338(3) 0.6611(3) 0.0603(12) Uani 1 1 d .
H35 H 0.8994 0.0888 0.6393 0.072 Uiso 1 1 calc R
C59 C -0.0044(5) -0.4217(3) 0.4291(3) 0.0819(17) Uani 1 1 d .
C40 C 0.5167(4) 0.2031(3) 0.5555(3) 0.0722(14) Uani 1 1 d .
H40 H 0.4478 0.1616 0.5261 0.087 Uiso 1 1 calc R
C8 C 1.7491(5) 1.1020(3) 1.2260(3) 0.0771(15) Uani 1 1 d .
H8 H 1.7558 1.1587 1.2481 0.093 Uiso 1 1 calc R
C60 C -0.0929(5) -0.3779(3) 0.4220(3) 0.0797(16) Uani 1 1 d .
C66 C -0.2340(6) -0.4957(4) 0.3231(3) 0.092(2) Uani 1 1 d .
C9 C 1.8450(5) 1.0692(3) 1.2495(3) 0.0801(16) Uani 1 1 d .
H9A H 1.9154 1.1032 1.2866 0.096 Uiso 1 1 calc R
O4 O 0.6344(5) 0.6288(4) -0.0637(3) 0.158(2) Uani 1 1 d .
C38 C 0.6419(5) 0.3368(3) 0.5814(3) 0.0779(15) Uani 1 1 d .
H38 H 0.6577 0.3863 0.5704 0.094 Uiso 1 1 calc R
C4 C 1.4488(6) 1.2099(3) 1.1421(4) 0.0917(18) Uani 1 1 d .
H4 H 1.4549 1.2668 1.1607 0.110 Uiso 1 1 calc R
C10 C 1.8388(5) 0.9840(4) 1.2179(3) 0.0827(16) Uani 1 1 d .
H10 H 1.9053 0.9614 1.2335 0.099 Uiso 1 1 calc R
C23 C 0.5714(4) 0.3972(3) 0.8954(3) 0.0716(14) Uani 1 1 d .
H23 H 0.5288 0.4336 0.9209 0.086 Uiso 1 1 calc R
C11 C 1.7338(5) 0.9341(3) 1.1639(3) 0.0781(15) Uani 1 1 d .
H11 H 1.7293 0.8775 1.1432 0.094 Uiso 1 1 calc R
C51 C 0.9578(4) 0.1758(3) 0.8856(3) 0.0631(13) Uani 1 1 d .
H51 H 1.0060 0.2291 0.9034 0.076 Uiso 1 1 calc R
C67 C -0.1437(6) -0.5438(4) 0.3293(3) 0.097(2) Uani 1 1 d .
C33 C 1.1733(5) 0.1894(3) 0.6758(3) 0.0797(16) Uani 1 1 d .
H33 H 1.2481 0.1834 0.6648 0.096 Uiso 1 1 calc R
C65 C -0.3525(7) -0.5283(5) 0.2668(4) 0.119(3) Uani 1 1 d .
H65 H -0.3686 -0.5825 0.2331 0.143 Uiso 1 1 calc R
C5 C 1.5433(5) 1.1768(3) 1.1682(3) 0.0757(15) Uani 1 1 d .
H5 H 1.6141 1.2119 1.2041 0.091 Uiso 1 1 calc R
C49 C 0.9228(5) 0.0400(4) 0.8955(3) 0.0781(15) Uani 1 1 d .
H49 H 0.9468 0.0010 0.9187 0.094 Uiso 1 1 calc R
C3 C 1.3426(5) 1.1591(3) 1.0874(4) 0.0877(17) Uani 1 1 d .
H3 H 1.2785 1.1823 1.0690 0.105 Uiso 1 1 calc R
C39 C 0.5370(5) 0.2780(4) 0.5389(3) 0.0893(17) Uani 1 1 d .
H39 H 0.4803 0.2878 0.4997 0.107 Uiso 1 1 calc R
C62 C -0.3060(6) -0.3675(4) 0.3648(3) 0.100(2) Uani 1 1 d .
H62 H -0.2931 -0.3135 0.3983 0.120 Uiso 1 1 calc R
C54 C 0.2889(5) -0.2302(3) 0.5867(3) 0.0742(15) Uani 1 1 d .
H54 H 0.2983 -0.2811 0.5926 0.089 Uiso 1 1 calc R
O5 O 0.8076(6) 0.8227(4) 0.5164(4) 0.215(3) Uani 1 1 d .
O7 O 0.7384(5) 0.9436(3) 0.5494(4) 0.198(3) Uani 1 1 d .
C69 C 0.0635(7) -0.5557(4) 0.3956(4) 0.116(2) Uani 1 1 d .
H69 H 0.1384 -0.5314 0.4328 0.139 Uiso 1 1 calc R
C71 C -0.0721(9) -0.6726(5) 0.2971(6) 0.161(4) Uani 1 1 d .
H71 H -0.0885 -0.7284 0.2675 0.193 Uiso 1 1 calc R
C70 C 0.0390(8) -0.6377(4) 0.3510(6) 0.158(4) Uani 1 1 d .
H70 H 0.0976 -0.6694 0.3574 0.190 Uiso 1 1 calc R
C64 C -0.4405(8) -0.4851(6) 0.2603(4) 0.132(3) Uani 1 1 d .
H64 H -0.5161 -0.5091 0.2237 0.159 Uiso 1 1 calc R
C63 C -0.4169(6) -0.4049(5) 0.3088(4) 0.118(2) Uani 1 1 d .
H63 H -0.4774 -0.3744 0.3040 0.142 Uiso 1 1 calc R
O8 O 0.9231(7) 0.9339(5) 0.6006(10) 0.470(13) Uani 1 1 d .
O6 O 0.774(2) 0.8773(13) 0.6196(8) 0.592(17) Uani 1 1 d .
C72 C -0.1588(9) -0.6279(5) 0.2857(5) 0.138(3) Uani 1 1 d .
H72 H -0.2319 -0.6541 0.2471 0.166 Uiso 1 1 calc R
O9 O 0.0997(4) 0.9036(3) 0.9174(3) 0.1233(15) Uiso 1 1 d .

loop_
_atom_site_aniso_label
_atom_site_aniso_U_11
_atom_site_aniso_U_22
_atom_site_aniso_U_33
_atom_site_aniso_U_23
_atom_site_aniso_U_13
_atom_site_aniso_U_12
Ru1 0.0409(2) 0.0408(2) 0.0503(2) 0.00344(16) 0.00777(15) -0.00425(15)
Cl2 0.0643(8) 0.0573(8) 0.0935(10) 0.0081(7) 0.0261(7) 0.0054(6)
Cl1 0.0812(11) 0.0973(13) 0.1085(13) -0.0167(11) -0.0163(10) 0.0192(10)
N2 0.047(2) 0.051(2) 0.068(2) 0.010(2) 0.0071(18) -0.0001(18)
N3 0.0360(19) 0.050(2) 0.051(2) 0.0068(17) 0.0109(15) -0.0005(16)
N4 0.0402(19) 0.043(2) 0.052(2) 0.0059(17) 0.0138(16) 0.0015(16)
N1 0.056(2) 0.038(2) 0.078(3) 0.0045(19) 0.001(2) -0.0034(18)
N8 0.048(2) 0.045(2) 0.056(2) 0.0076(18) 0.0158(17) -0.0010(17)
N6 0.0392(19) 0.054(2) 0.051(2) 0.0079(17) 0.0078(16) 0.0004(16)
N7 0.042(2) 0.042(2) 0.057(2) 0.0070(18) 0.0093(17) 0.0023(16)
N10 0.061(3) 0.056(3) 0.082(3) -0.004(2) 0.011(2) -0.021(2)
N5 0.048(2) 0.039(2) 0.053(2) 0.0033(17) 0.0095(16) 0.0015(16)
C47 0.040(2) 0.048(3) 0.054(3) 0.010(2) 0.011(2) 0.003(2)
N9 0.069(3) 0.063(3) 0.095(3) -0.006(2) 0.027(2) -0.013(2)
C18 0.048(3) 0.042(3) 0.062(3) 0.004(2) 0.010(2) -0.002(2)
C7 0.064(3) 0.046(3) 0.058(3) 0.003(2) 0.019(2) -0.010(2)
C1 0.067(3) 0.042(3) 0.060(3) 0.012(2) 0.023(2) 0.002(2)
C41 0.050(3) 0.056(3) 0.054(3) 0.013(2) 0.011(2) 0.001(2)
C14 0.057(3) 0.040(3) 0.060(3) 0.006(2) 0.014(2) -0.004(2)
C29 0.042(2) 0.045(3) 0.062(3) 0.006(2) 0.011(2) -0.002(2)
C13 0.059(3) 0.041(3) 0.061(3) 0.004(2) 0.008(2) 0.002(2)
C36 0.055(3) 0.041(3) 0.069(3) 0.007(2) 0.014(2) 0.000(2)
C42 0.047(3) 0.053(3) 0.049(3) 0.008(2) 0.003(2) 0.006(2)
C20 0.057(3) 0.038(3) 0.097(4) 0.006(3) 0.020(3) 0.004(2)
C27 0.048(3) 0.040(2) 0.060(3) -0.001(2) 0.016(2) 0.001(2)
C58 0.060(3) 0.060(3) 0.082(4) 0.001(3) 0.023(3) -0.018(3)
O1 0.070(3) 0.140(4) 0.129(4) -0.001(3) 0.046(2) -0.008(3)
C46 0.048(2) 0.042(2) 0.051(2) 0.012(2) 0.010(2) 0.006(2)
C15 0.052(3) 0.041(3) 0.068(3) 0.010(2) 0.013(2) 0.001(2)
C28 0.046(3) 0.040(2) 0.057(3) 0.008(2) 0.008(2) 0.0018(19)
C12 0.059(3) 0.052(3) 0.064(3) 0.008(2) 0.006(2) -0.004(2)
C30 0.039(2) 0.044(3) 0.055(3) 0.009(2) 0.0125(19) 0.0051(19)
C16 0.043(3) 0.054(3) 0.078(3) 0.009(2) 0.007(2) -0.005(2)
C17 0.051(3) 0.038(2) 0.072(3) 0.004(2) 0.009(2) 0.001(2)
C25 0.040(2) 0.044(3) 0.057(3) 0.004(2) 0.011(2) 0.001(2)
C26 0.054(3) 0.041(3) 0.049(2) 0.004(2) 0.013(2) 0.000(2)
C44 0.045(3) 0.048(3) 0.056(3) 0.002(2) 0.009(2) -0.007(2)
C48 0.054(3) 0.062(3) 0.073(3) 0.027(3) 0.012(2) 0.004(2)
O3 0.125(4) 0.115(4) 0.210(5) 0.081(4) 0.093(4) 0.042(3)
C45 0.052(3) 0.041(2) 0.064(3) 0.008(2) 0.011(2) -0.004(2)
C52 0.055(3) 0.056(3) 0.058(3) 0.008(2) 0.009(2) -0.008(2)
C6 0.064(3) 0.046(3) 0.058(3) 0.013(2) 0.013(2) -0.003(2)
C55 0.058(3) 0.056(3) 0.070(3) 0.003(3) 0.013(3) -0.018(2)
C21 0.039(2) 0.058(3) 0.061(3) 0.012(2) 0.006(2) -0.007(2)
C31 0.047(3) 0.048(3) 0.056(3) 0.010(2) 0.015(2) 0.004(2)
C53 0.056(3) 0.055(3) 0.083(3) 0.007(3) 0.005(3) -0.006(2)
C24 0.055(3) 0.060(3) 0.069(3) -0.001(2) 0.027(2) -0.001(2)
C57 0.049(3) 0.053(3) 0.079(3) 0.007(2) 0.000(2) -0.005(2)
C61 0.068(4) 0.079(4) 0.068(3) 0.002(3) 0.020(3) -0.036(3)
C43 0.050(3) 0.050(3) 0.055(3) 0.005(2) 0.004(2) -0.005(2)
C68 0.100(5) 0.060(4) 0.111(5) -0.003(3) 0.054(4) -0.021(3)
C2 0.076(3) 0.054(3) 0.078(3) 0.019(3) 0.018(3) 0.007(3)
C22 0.038(2) 0.075(3) 0.078(3) 0.014(3) 0.021(2) 0.001(2)
C50 0.050(3) 0.096(4) 0.070(3) 0.028(3) -0.003(2) 0.007(3)
C19 0.046(3) 0.051(3) 0.104(4) 0.007(3) 0.022(3) -0.001(2)
C32 0.056(3) 0.055(3) 0.083(3) 0.005(3) 0.023(3) 0.003(2)
C34 0.077(4) 0.059(3) 0.089(4) -0.006(3) 0.033(3) 0.018(3)
O2 0.217(6) 0.054(3) 0.222(6) -0.007(3) 0.130(5) -0.001(3)
C37 0.058(3) 0.060(3) 0.072(3) 0.020(3) 0.016(3) 0.002(2)
C56 0.050(3) 0.069(4) 0.084(4) 0.009(3) 0.004(3) -0.014(3)
C35 0.056(3) 0.050(3) 0.063(3) 0.002(2) 0.016(2) 0.005(2)
C59 0.069(4) 0.066(4) 0.080(4) -0.008(3) 0.024(3) -0.028(3)
C40 0.067(3) 0.079(4) 0.056(3) 0.019(3) -0.003(2) 0.001(3)
C8 0.072(4) 0.059(3) 0.074(3) -0.007(3) 0.013(3) -0.004(3)
C60 0.067(3) 0.068(4) 0.077(4) -0.002(3) 0.024(3) -0.025(3)
C66 0.094(4) 0.077(4) 0.075(4) -0.005(3) 0.038(3) -0.039(4)
C9 0.068(4) 0.074(4) 0.071(3) 0.007(3) -0.003(3) -0.008(3)
O4 0.135(4) 0.177(5) 0.132(4) 0.012(4) 0.001(3) 0.059(4)
C38 0.087(4) 0.070(4) 0.081(4) 0.037(3) 0.021(3) 0.006(3)
C4 0.102(5) 0.045(3) 0.118(5) 0.014(3) 0.028(4) 0.009(3)
C10 0.064(3) 0.087(4) 0.084(4) 0.025(3) 0.000(3) 0.008(3)
C23 0.061(3) 0.070(4) 0.078(3) 0.008(3) 0.028(3) 0.013(3)
C11 0.075(4) 0.062(3) 0.075(3) 0.009(3) 0.000(3) 0.001(3)
C51 0.047(3) 0.066(3) 0.055(3) 0.005(2) -0.002(2) -0.002(2)
C67 0.104(5) 0.060(4) 0.084(4) -0.021(3) 0.039(4) -0.045(3)
C33 0.060(3) 0.070(4) 0.110(4) 0.014(3) 0.041(3) 0.017(3)
C65 0.101(5) 0.121(6) 0.077(4) -0.013(4) 0.020(4) -0.065(5)
C5 0.078(4) 0.043(3) 0.089(4) 0.006(3) 0.020(3) -0.006(3)
C49 0.063(3) 0.089(4) 0.087(4) 0.044(3) 0.007(3) 0.016(3)
C3 0.094(4) 0.051(3) 0.112(5) 0.021(3) 0.024(4) 0.010(3)
C39 0.094(4) 0.097(5) 0.075(4) 0.042(3) 0.009(3) 0.007(4)
C62 0.082(4) 0.107(5) 0.084(4) 0.019(4) 0.014(3) -0.033(4)
C54 0.069(3) 0.048(3) 0.086(4) 0.008(3) 0.016(3) -0.012(2)
O5 0.202(6) 0.132(5) 0.217(7) -0.068(5) 0.016(5) 0.048(5)
O7 0.132(5) 0.112(4) 0.273(8) 0.037(5) -0.072(5) 0.016(4)
C69 0.111(5) 0.070(5) 0.144(6) -0.001(4) 0.058(5) -0.015(4)
C71 0.163(9) 0.063(5) 0.211(10) -0.033(6) 0.106(8) -0.044(5)
C70 0.157(8) 0.073(5) 0.222(10) -0.014(6) 0.113(7) -0.020(5)
C64 0.097(6) 0.151(8) 0.090(5) 0.000(5) 0.006(5) -0.052(5)
C63 0.079(4) 0.155(7) 0.101(5) 0.049(5) 0.002(4) -0.022(4)
O8 0.150(6) 0.137(6) 0.79(3) -0.118(10) -0.212(11) 0.021(5)
O6 0.98(4) 0.87(4) 0.362(16) 0.43(2) 0.46(2) 0.68(3)
C72 0.156(8) 0.078(5) 0.137(6) -0.024(5) 0.072(6) -0.048(5)

loop_
_atom_type_symbol
_atom_type_description
_atom_type_scat_dispersion_real
_atom_type_scat_dispersion_imag
_atom_type_scat_source
C C 0.0033 0.0016 'International Tables Vol C Tables 4.2.6.8 and 6.1.1.4'
H H 0.0000 0.0000 'International Tables Vol C Tables 4.2.6.8 and 6.1.1.4'
N N 0.0061 0.0033 'International Tables Vol C Tables 4.2.6.8 and 6.1.1.4'
O O 0.0106 0.0060 'International Tables Vol C Tables 4.2.6.8 and 6.1.1.4'
Cl Cl 0.1484 0.1585 'International Tables Vol C Tables 4.2.6.8 and 6.1.1.4'
Ru Ru -1.2594 0.8363 'International Tables Vol C Tables 4.2.6.8 and 6.1.1.4'

loop_
_geom_angle_atom_site_label_1
_geom_angle_atom_site_label_2
_geom_angle_atom_site_label_3
_geom_angle
N7 Ru1 N4 176.03(14)
N7 Ru1 N8 79.23(14)
N4 Ru1 N8 99.04(13)
N7 Ru1 N3 97.12(13)
N4 Ru1 N3 79.17(13)
N8 Ru1 N3 86.97(13)
N7 Ru1 N5 105.18(13)
N4 Ru1 N5 78.51(13)
N8 Ru1 N5 96.39(13)
N3 Ru1 N5 157.68(13)
N7 Ru1 N6 78.56(14)
N4 Ru1 N6 103.28(13)
N8 Ru1 N6 157.65(13)
N3 Ru1 N6 98.19(13)
N5 Ru1 N6 87.07(13)
O2 Cl2 O1 113.9(3)
O2 Cl2 O3 109.7(3)
O1 Cl2 O3 108.4(3)
O2 Cl2 O4 109.7(4)
O1 Cl2 O4 109.9(3)
O3 Cl2 O4 104.8(4)
O6 Cl1 O8 106.1(11)
O6 Cl1 O5 102.3(10)
O8 Cl1 O5 112.1(6)
O6 Cl1 O7 99.4(8)
O8 Cl1 O7 114.9(5)
O5 Cl1 O7 119.2(4)
C36 N2 C14 105.6(4)
C21 N3 C25 117.3(4)
C21 N3 Ru1 127.9(3)
C25 N3 Ru1 114.3(3)
C30 N4 C26 121.6(3)
C30 N4 Ru1 119.8(3)
C26 N4 Ru1 118.4(3)
C36 N1 C13 105.5(4)
C37 N8 C41 118.2(4)
C37 N8 Ru1 127.7(3)
C41 N8 Ru1 113.6(3)
C51 N6 C47 118.2(4)
C51 N6 Ru1 127.1(3)
C47 N6 Ru1 114.1(3)
C46 N7 C42 121.4(3)
C46 N7 Ru1 119.6(3)
C42 N7 Ru1 118.3(3)
C58 N10 C60 106.9(5)
C35 N5 C31 117.9(4)
C35 N5 Ru1 127.9(3)
C31 N5 Ru1 113.9(3)
N6 C47 C48 121.4(4)
N6 C47 C46 114.9(4)
C48 C47 C46 123.6(4)
C58 N9 C59 103.7(5)
C19 C18 C17 117.2(4)
C19 C18 C28 120.7(4)
C17 C18 C28 122.1(4)
C8 C7 C12 115.3(5)
C8 C7 C6 123.8(4)
C12 C7 C6 120.9(4)
C2 C1 C6 120.9(4)
C2 C1 C14 123.1(4)
C6 C1 C14 116.0(4)
N8 C41 C40 121.3(4)
N8 C41 C42 115.4(4)
C40 C41 C42 123.2(4)
C13 C14 N2 108.9(4)
C13 C14 C1 122.5(4)
N2 C14 C1 128.7(4)
C30 C29 C28 119.8(4)
C14 C13 N1 107.7(4)
C14 C13 C12 123.5(4)
N1 C13 C12 128.8(4)
N2 C36 N1 112.3(4)
N2 C36 C15 124.5(4)
N1 C36 C15 123.1(4)
N7 C42 C43 119.6(4)
N7 C42 C41 112.8(4)
C43 C42 C41 127.5(4)
C19 C20 C15 120.8(4)
C26 C27 C28 120.8(4)
N9 C58 N10 112.5(4)
N9 C58 C55 123.4(5)
N10 C58 C55 123.8(5)
N7 C46 C45 120.1(4)
N7 C46 C47 111.8(3)
C45 C46 C47 128.1(4)
C20 C15 C16 118.0(4)
C20 C15 C36 120.0(4)
C16 C15 C36 121.9(4)
C27 C28 C29 118.1(4)
C27 C28 C18 120.7(4)
C29 C28 C18 121.2(4)
C11 C12 C13 123.9(4)
C11 C12 C7 120.7(4)
C13 C12 C7 115.5(4)
N4 C30 C29 120.2(4)
N4 C30 C31 112.1(3)
C29 C30 C31 127.7(4)
C17 C16 C15 120.7(4)
C16 C17 C18 121.4(4)
N3 C25 C24 121.4(4)
N3 C25 C26 114.7(4)
C24 C25 C26 123.9(4)
N4 C26 C27 119.5(4)
N4 C26 C25 113.0(3)
C27 C26 C25 127.4(4)
C45 C44 C43 117.2(4)
C45 C44 C52 122.7(4)
C43 C44 C52 120.1(4)
C49 C48 C47 119.7(5)
C46 C45 C44 121.0(4)
C57 C52 C53 117.6(4)
C57 C52 C44 122.4(4)
C53 C52 C44 119.9(4)
C1 C6 C5 116.4(5)
C1 C6 C7 121.5(4)
C5 C6 C7 122.1(4)
C54 C55 C56 118.7(4)
C54 C55 C58 118.6(5)
C56 C55 C58 122.4(5)
N3 C21 C22 123.1(4)
C32 C31 N5 120.2(4)
C32 C31 C30 124.5(4)
N5 C31 C30 115.2(4)
C54 C53 C52 120.4(5)
C23 C24 C25 120.2(4)
C52 C57 C56 122.2(5)
C66 C61 C62 121.0(6)
C66 C61 C60 116.7(6)
C62 C61 C60 122.3(5)
C42 C43 C44 120.5(4)
C69 C68 C67 122.9(6)
C69 C68 C59 121.9(6)
C67 C68 C59 115.2(6)
C3 C2 C1 120.1(5)
C23 C22 C21 118.0(4)
C49 C50 C51 120.5(4)
C20 C19 C18 121.8(4)
C31 C32 C33 120.5(5)
C35 C34 C33 120.5(5)
N8 C37 C38 122.6(4)
C57 C56 C55 120.6(5)
C34 C35 N5 122.5(4)
C60 C59 N9 111.9(5)
C60 C59 C68 122.0(5)
N9 C59 C68 126.0(6)
C41 C40 C39 119.1(5)
C9 C8 C7 123.6(5)
C59 C60 N10 104.9(5)
C59 C60 C61 122.8(5)
N10 C60 C61 132.1(6)
C61 C66 C67 122.0(6)
C61 C66 C65 115.7(7)
C67 C66 C65 122.3(6)
C8 C9 C10 120.2(5)
C37 C38 C39 119.7(5)
C5 C4 C3 120.3(5)
C11 C10 C9 119.5(5)
C24 C23 C22 120.1(5)
C10 C11 C12 120.7(5)
N6 C51 C50 121.2(4)
C72 C67 C66 125.5(7)
C72 C67 C68 113.3(8)
C66 C67 C68 121.2(5)
C34 C33 C32 118.2(5)
C64 C65 C66 123.9(7)
C4 C5 C6 122.1(5)
C50 C49 C48 119.0(5)
C2 C3 C4 120.2(6)
C38 C39 C40 119.0(5)
C63 C62 C61 118.5(7)
C55 C54 C53 120.4(5)
C70 C69 C68 119.2(8)
C72 C71 C70 121.7(8)
C71 C70 C69 119.6(9)
C65 C64 C63 118.4(7)
C64 C63 C62 122.4(8)
C71 C72 C67 123.3(9)

loop_
_geom_bond_atom_site_label_1
_geom_bond_atom_site_label_2
_geom_bond_distance
Ru1 N7 1.975(3)
Ru1 N4 1.977(3)
Ru1 N8 2.051(4)
Ru1 N3 2.061(3)
Ru1 N5 2.064(3)
Ru1 N6 2.067(3)
Cl2 O2 1.388(4)
Cl2 O1 1.390(4)
Cl2 O3 1.402(4)
Cl2 O4 1.408(5)
Cl1 O6 1.232(13)
Cl1 O8 1.241(7)
Cl1 O5 1.330(5)
Cl1 O7 1.335(5)
N2 C36 1.339(5)
N2 C14 1.367(5)
N3 C21 1.350(5)
N3 C25 1.367(5)
N4 C30 1.349(5)
N4 C26 1.364(5)
N1 C36 1.343(5)
N1 C13 1.381(5)
N8 C37 1.357(5)
N8 C41 1.366(5)
N6 C51 1.359(5)
N6 C47 1.364(5)
N7 C46 1.350(5)
N7 C42 1.352(5)
N10 C58 1.373(6)
N10 C60 1.381(6)
N5 C35 1.358(5)
N5 C31 1.376(5)
C47 C48 1.379(6)
C47 C46 1.473(5)
N9 C58 1.305(6)
N9 C59 1.399(6)
C18 C19 1.376(6)
C18 C17 1.391(6)
C18 C28 1.482(5)
C7 C8 1.412(6)
C7 C12 1.441(6)
C7 C6 1.441(6)
C1 C2 1.393(6)
C1 C6 1.415(6)
C1 C14 1.436(6)
C41 C40 1.382(6)
C41 C42 1.458(6)
C14 C13 1.366(6)
C29 C30 1.383(5)
C29 C28 1.404(6)
C13 C12 1.420(6)
C36 C15 1.470(6)
C42 C43 1.389(5)
C20 C19 1.373(6)
C20 C15 1.383(6)
C27 C26 1.374(5)
C27 C28 1.392(6)
C58 C55 1.466(6)
C46 C45 1.378(5)
C15 C16 1.386(6)
C12 C11 1.397(7)
C30 C31 1.458(6)
C16 C17 1.374(5)
C25 C24 1.368(6)
C25 C26 1.468(6)
C44 C45 1.389(6)
C44 C43 1.407(6)
C44 C52 1.474(6)
C48 C49 1.367(6)
C52 C57 1.370(6)
C52 C53 1.403(6)
C6 C5 1.417(6)
C55 C54 1.382(7)
C55 C56 1.382(7)
C21 C22 1.379(6)
C31 C32 1.373(6)
C53 C54 1.398(6)
C24 C23 1.352(6)
C57 C56 1.371(6)
C61 C66 1.390(7)
C61 C62 1.415(8)
C61 C60 1.431(7)
C68 C69 1.396(9)
C68 C67 1.437(9)
C68 C59 1.455(7)
C2 C3 1.369(6)
C22 C23 1.373(6)
C50 C49 1.367(7)
C50 C51 1.368(6)
C32 C33 1.378(6)
C34 C35 1.339(6)
C34 C33 1.369(7)
C37 C38 1.363(6)
C59 C60 1.350(7)
C40 C39 1.401(7)
C8 C9 1.348(7)
C66 C67 1.417(9)
C66 C65 1.443(8)
C9 C10 1.403(7)
C38 C39 1.373(7)
C4 C5 1.353(7)
C4 C3 1.391(7)
C10 C11 1.374(6)
C67 C72 1.410(9)
C65 C64 1.338(10)
C62 C63 1.386(8)
C69 C70 1.372(8)
C71 C72 1.354(11)
C71 C70 1.367(12)
C64 C63 1.368(10)

loop_
_platon_squeeze_void_nr
_platon_squeeze_void_average_x
_platon_squeeze_void_average_y
_platon_squeeze_void_average_z
_platon_squeeze_void_volume
_platon_squeeze_void_count_electrons
_platon_squeeze_void_content
1 0.500 0.500 0.500 431 130 ' '
